data_7049451
loop_
_publ_author_name
'Parasar, Devaborniny'
'Jayaratna, Naleen B.'
'Mu\~noz-Castro, Alvaro'
'Conway, Allison E.'
'Mykhailiuk, Pavel K.'
'Dias, H. V. Rasika'

_publ_section_title
;
 Carbonyl complexes of copper(i) stabilized by bridging fluorinated
 pyrazolates and halide ions.
;
_journal_issue 19
_journal_name_full 'Dalton transactions (Cambridge, England : 2003)'
_journal_page_first 6358
_journal_page_last 6371
_journal_paper_doi 10.1039/c9dt00486f
_journal_volume 48
_journal_year 2019
_chemical_formula_moiety 'C17 H3 Cu2 F18 N6 O2, C8 H20 N'
_chemical_formula_sum 'C25 H23 Cu2 F18 N7 O2'
_chemical_formula_weight 922.58
_space_group_crystal_system monoclinic
_space_group_IT_number 15
_space_group_name_Hall '-C 2yc'
_space_group_name_H-M_alt 'C 1 2/c 1'
_symmetry_space_group_name_Hall '-C 2yc'
_symmetry_space_group_name_H-M 'C 1 2/c 1'
_atom_sites_solution_hydrogens geom
_atom_sites_solution_primary dual
_audit_creation_date 2018-07-25
_audit_creation_method
;
Olex2 1.2
(compiled 2018.05.29 svn.r3508 for OlexSys, GUI svn.r5506)
;
_audit_update_record
;
2019-01-31 deposited with the CCDC.    2019-03-25 downloaded from the CCDC.
;
_cell_angle_alpha 90
_cell_angle_beta 115.266(2)
_cell_angle_gamma 90
_cell_formula_units_Z 8
_cell_length_a 37.7152(18)
_cell_length_b 10.5333(5)
_cell_length_c 18.8804(9)
_cell_measurement_reflns_used 9881
_cell_measurement_temperature 100(2)
_cell_measurement_theta_max 27.51
_cell_measurement_theta_min 2.93
_cell_volume 6783.0(6)
_computing_cell_refinement 'SAINT v8.37A (Bruker, 2015)'
_computing_data_reduction 'SAINT v8.37A (Bruker, 2015)'
_computing_molecular_graphics 'Olex2 (Dolomanov et al., 2009)'
_computing_publication_material 'Olex2 (Dolomanov et al., 2009)'
_computing_structure_refinement 'ShelXL (Sheldrick, 2015)'
_computing_structure_solution 'ShelXT (Sheldrick, 2015)'
_diffrn_ambient_temperature 100.19
_diffrn_detector_area_resol_mean 8
_diffrn_measured_fraction_theta_full 0.998
_diffrn_measured_fraction_theta_max 0.998
_diffrn_measurement_device_type 'Bruker D8 Quest with a Photon 100 CMOS detector'
_diffrn_measurement_method '\f and \w scans'
_diffrn_radiation_monochromator graphite
_diffrn_radiation_type MoK\a
_diffrn_radiation_wavelength 0.71073
_diffrn_reflns_av_R_equivalents 0.0251
_diffrn_reflns_av_unetI/netI 0.0185
_diffrn_reflns_Laue_measured_fraction_full 0.998
_diffrn_reflns_Laue_measured_fraction_max 0.998
_diffrn_reflns_limit_h_max 48
_diffrn_reflns_limit_h_min -48
_diffrn_reflns_limit_k_max 13
_diffrn_reflns_limit_k_min -13
_diffrn_reflns_limit_l_max 24
_diffrn_reflns_limit_l_min -24
_diffrn_reflns_number 37162
_diffrn_reflns_point_group_measured_fraction_full 0.998
_diffrn_reflns_point_group_measured_fraction_max 0.998
_diffrn_reflns_theta_full 26.000
_diffrn_reflns_theta_max 27.541
_diffrn_reflns_theta_min 2.928
_diffrn_source 'sealed tube'
_diffrn_standards_number 0
_exptl_absorpt_coefficient_mu 1.391
_exptl_absorpt_correction_T_max 0.3334
_exptl_absorpt_correction_T_min 0.2842
_exptl_absorpt_correction_type multi-scan
_exptl_absorpt_process_details
'SADABS-2016/2 (Bruker,2016/2) was used for absorption correction. wR2(int) was 0.0777 before and 0.0512 after correction. The Ratio of minimum to maximum transmission is 0.8524. The \l/2 correction factor is Not present.'
_exptl_crystal_colour colourless
_exptl_crystal_colour_primary colourless
_exptl_crystal_density_diffrn 1.807
_exptl_crystal_description block
_exptl_crystal_F_000 3664
_exptl_crystal_size_max 0.21
_exptl_crystal_size_mid 0.17
_exptl_crystal_size_min 0.1
_refine_diff_density_max 0.644
_refine_diff_density_min -0.741
_refine_diff_density_rms 0.064
_refine_ls_extinction_method none
_refine_ls_goodness_of_fit_ref 1.031
_refine_ls_hydrogen_treatment constr
_refine_ls_matrix_type full
_refine_ls_number_parameters 531
_refine_ls_number_reflns 7805
_refine_ls_number_restraints 147
_refine_ls_restrained_S_all 1.045
_refine_ls_R_factor_all 0.0385
_refine_ls_R_factor_gt 0.0318
_refine_ls_shift/su_max 0.001
_refine_ls_shift/su_mean 0.000
_refine_ls_structure_factor_coef Fsqd
_refine_ls_weighting_details 'w=1/[\s^2^(Fo^2^)+(0.0269P)^2^+18.5334P] where P=(Fo^2^+2Fc^2^)/3'
_refine_ls_weighting_scheme calc
_refine_ls_wR_factor_gt 0.0719
_refine_ls_wR_factor_ref 0.0754
_reflns_Friedel_coverage 0.000
_reflns_number_gt 6884
_reflns_number_total 7805
_reflns_threshold_expression 'I > 2\s(I)'
_cod_data_source_file c9dt00486f2.cif
_cod_data_source_block rad383_0m_a
_cod_depositor_comments 'Adding full bibliography for 7049446--7049452.cif.'
_cod_database_code 7049451
_shelx_shelxl_version_number 2017/1
_shelx_space_group_comment
;
The symmetry employed for this shelxl refinement is uniquely defined
by the following loop, which should always be used as a source of
symmetry information in preference to the above space-group names.
They are only intended as comments.
;
_shelx_estimated_absorpt_t_max 0.873
_shelx_estimated_absorpt_t_min 0.759
_olex2_refinement_description
;
1. Fixed Uiso
 At 1.2 times of:
  All C(H) groups, All C(H,H) groups
 At 1.5 times of:
  All C(H,H,H) groups
2. Restrained distances
 N7-C18 \\sim N7-C18A \\sim N7-C24A \\sim N7-C24 \\sim N7-C22 \\sim N7-C20
 with sigma of 0.005
 C21-C20 \\sim C23-C22 \\sim C25-C24 \\sim C25A-C24A \\sim C19A-C18A \\sim
C19-C18
 with sigma of 0.005
3. Uiso/Uaniso restraints and constraints
C18 \\sim C18A \\sim C19A \\sim C19 \\sim C24 \\sim C24A \\sim C25 \\sim C25A
\\sim C23 \\sim C21: within 1.7A with sigma of 0.008 and sigma for terminal
atoms of 0.008
Uanis(C19A) \\sim Ueq, Uanis(C18A) \\sim Ueq, Uanis(C18) \\sim Ueq, Uanis(C19)
\\sim Ueq, Uanis(C24A) \\sim Ueq, Uanis(C25) \\sim Ueq, Uanis(C25A) \\sim Ueq,
Uanis(C24) \\sim Ueq, Uanis(C23) \\sim Ueq, Uanis(C21) \\sim Ueq: with sigma of
0.05 and sigma for terminal atoms of 0.05
Uanis(F10) \\sim Ueq: with sigma of 0.008 and sigma for terminal atoms of 0.008
4. Others
 Sof(C24A)=Sof(H24C)=Sof(H24D)=Sof(C25A)=Sof(H25D)=Sof(H25E)=Sof(H25F)=1-FVAR(1)
 Sof(C24)=Sof(H24A)=Sof(H24B)=Sof(C25)=Sof(H25A)=Sof(H25B)=Sof(H25C)=FVAR(1)
 Sof(C18A)=Sof(H18C)=Sof(H18D)=Sof(C19A)=Sof(H19D)=Sof(H19E)=Sof(H19F)=1-FVAR(2)
 Sof(C18)=Sof(H18A)=Sof(H18B)=Sof(C19)=Sof(H19A)=Sof(H19B)=Sof(H19C)=FVAR(2)
5.a Secondary CH2 refined with riding coordinates:
 C18(H18A,H18B), C20(H20A,H20B), C22(H22A,H22B), C24(H24A,H24B), C24A(H24C,
 H24D), C18A(H18C,H18D)
5.b Aromatic/amide H refined with riding coordinates:
 C2(H2), C7(H7), C12(H12)
5.c Idealised Me refined as rotating group:
 C19(H19A,H19B,H19C), C21(H21A,H21B,H21C), C23(H23A,H23B,H23C), C25(H25A,H25B,
 H25C), C25A(H25D,H25E,H25F), C19A(H19D,H19E,H19F)
;
_olex2_submission_special_instructions 'No special instructions were received'

loop_
_space_group_symop_operation_xyz
'x, y, z'
'-x, y, -z+1/2'
'x+1/2, y+1/2, z'
'-x+1/2, y+1/2, -z+1/2'
'-x, -y, -z'
'x, -y, z-1/2'
'-x+1/2, -y+1/2, -z'
'x+1/2, -y+1/2, z-1/2'

loop_
_atom_site_label
_atom_site_type_symbol
_atom_site_fract_x
_atom_site_fract_y
_atom_site_fract_z
_atom_site_U_iso_or_equiv
_atom_site_adp_type
_atom_site_occupancy
_atom_site_site_symmetry_order
_atom_site_calc_flag
_atom_site_refinement_flags_posn
_atom_site_refinement_flags_adp
_atom_site_refinement_flags_occupancy
_atom_site_disorder_assembly
_atom_site_disorder_group
Cu1 Cu 0.32876(2) 0.30176(2) 0.27754(2) 0.01853(6) Uani 1 1 d . . . . .
Cu2 Cu 0.42390(2) 0.26708(2) 0.32744(2) 0.02114(7) Uani 1 1 d . . . . .
F1 F 0.32361(4) 0.2881(2) 0.52992(9) 0.0532(5) Uani 1 1 d . . . . .
F2 F 0.30738(4) 0.40997(14) 0.42958(8) 0.0348(3) Uani 1 1 d . . . . .
F3 F 0.29456(4) 0.21160(14) 0.41347(9) 0.0387(3) Uani 1 1 d . . . . .
F4 F 0.47712(4) 0.2065(3) 0.60890(10) 0.0836(8) Uani 1 1 d . . . . .
F5 F 0.47562(5) 0.1058(2) 0.50760(13) 0.0738(6) Uani 1 1 d . . . . .
F6 F 0.48687(4) 0.3048(2) 0.51988(9) 0.0538(5) Uani 1 1 d . . . . .
F7 F 0.30307(4) 0.72789(13) 0.16814(9) 0.0386(3) Uani 1 1 d . . . . .
F8 F 0.28157(4) 0.53884(14) 0.13165(8) 0.0357(3) Uani 1 1 d . . . . .
F9 F 0.29268(4) 0.60172(13) 0.24707(8) 0.0317(3) Uani 1 1 d . . . . .
F10 F 0.45684(5) 0.6597(3) 0.23684(16) 0.0995(10) Uani 1 1 d . U . . .
F11 F 0.47718(4) 0.53297(17) 0.33536(10) 0.0509(4) Uani 1 1 d . . . . .
F12 F 0.45807(5) 0.4565(3) 0.21948(11) 0.0756(7) Uani 1 1 d . . . . .
F13 F 0.27218(4) -0.02458(15) 0.07725(9) 0.0411(4) Uani 1 1 d . . . . .
F14 F 0.26749(4) 0.05018(16) 0.17901(9) 0.0436(4) Uani 1 1 d . . . . .
F15 F 0.26871(4) 0.17679(15) 0.09188(9) 0.0417(4) Uani 1 1 d . . . . .
F16 F 0.42767(5) -0.0985(2) 0.17827(15) 0.0834(8) Uani 1 1 d . . . . .
F17 F 0.44907(4) 0.09219(16) 0.20034(9) 0.0442(4) Uani 1 1 d . . . . .
F18 F 0.45322(4) -0.02467(16) 0.29451(9) 0.0455(4) Uani 1 1 d . . . . .
O1 O 0.24478(4) 0.33515(17) 0.23511(10) 0.0330(4) Uani 1 1 d . . . . .
O2 O 0.50827(5) 0.2408(2) 0.37076(12) 0.0521(6) Uani 1 1 d . . . . .
N1 N 0.36591(5) 0.27242(16) 0.39266(10) 0.0197(3) Uani 1 1 d . . . . .
N2 N 0.40454(5) 0.25142(16) 0.41273(10) 0.0213(3) Uani 1 1 d . . . . .
N3 N 0.35821(4) 0.44912(16) 0.25684(9) 0.0181(3) Uani 1 1 d . . . . .
N4 N 0.39705(5) 0.43370(17) 0.27652(10) 0.0216(3) Uani 1 1 d . . . . .
N5 N 0.34648(5) 0.16153(17) 0.22476(10) 0.0228(4) Uani 1 1 d . . . . .
N6 N 0.38556(5) 0.14435(16) 0.24824(10) 0.0198(3) Uani 1 1 d . . . . .
C1 C 0.36086(6) 0.2720(2) 0.45885(12) 0.0255(4) Uani 1 1 d . . . . .
C2 C 0.39609(7) 0.2514(3) 0.52348(14) 0.0420(7) Uani 1 1 d . . . . .
H2 H 0.400973 0.247104 0.577119 0.050 Uiso 1 1 calc R . . . .
C3 C 0.42240(6) 0.2387(2) 0.49070(13) 0.0314(5) Uani 1 1 d . . . . .
C4 C 0.32172(6) 0.2948(2) 0.45769(13) 0.0302(5) Uani 1 1 d . . . . .
C5 C 0.46528(7) 0.2136(4) 0.53173(16) 0.0507(8) Uani 1 1 d . . . . .
C6 C 0.34754(6) 0.5628(2) 0.22201(11) 0.0209(4) Uani 1 1 d . . . . .
C7 C 0.37923(6) 0.6246(2) 0.21838(14) 0.0327(5) Uani 1 1 d . . . . .
H7 H 0.379992 0.705763 0.197134 0.039 Uiso 1 1 calc R . . . .
C8 C 0.40941(6) 0.5386(2) 0.25335(14) 0.0317(5) Uani 1 1 d . . . . .
C9 C 0.30634(6) 0.6075(2) 0.19195(13) 0.0243(4) Uani 1 1 d . . . . .
C10 C 0.45049(7) 0.5471(3) 0.26158(19) 0.0551(9) Uani 1 1 d . . . . .
C11 C 0.32781(6) 0.07307(19) 0.17038(11) 0.0205(4) Uani 1 1 d . . . . .
C12 C 0.35411(6) -0.00419(19) 0.15765(12) 0.0221(4) Uani 1 1 d . . . . .
H12 H 0.348848 -0.073924 0.122709 0.026 Uiso 1 1 calc R . . . .
C13 C 0.39009(6) 0.04519(18) 0.20846(11) 0.0188(4) Uani 1 1 d . . . . .
C14 C 0.28424(6) 0.0684(2) 0.13012(13) 0.0279(5) Uani 1 1 d . . . . .
C15 C 0.42986(6) 0.0038(2) 0.22066(13) 0.0269(4) Uani 1 1 d . . . . .
C16 C 0.27693(6) 0.3210(2) 0.25171(12) 0.0228(4) Uani 1 1 d . . . . .
C17 C 0.47589(6) 0.2505(2) 0.35379(14) 0.0342(5) Uani 1 1 d . . . . .
N7 N 0.37443(5) 0.75552(15) 0.46627(9) 0.0231(4) Uani 1 1 d D . . . .
C18 C 0.3990(7) 0.863(2) 0.4573(13) 0.055(3) Uani 0.448(13) 1 d D U P A 1
H18A H 0.387029 0.941358 0.466214 0.066 Uiso 0.448(13) 1 calc R . P A 1
H18B H 0.424779 0.854878 0.503028 0.066 Uiso 0.448(13) 1 calc R . P A 1
C19 C 0.3840(4) 0.8994(8) 0.3713(6) 0.058(2) Uani 0.448(13) 1 d D U P A 2
H19A H 0.395057 0.980787 0.365324 0.087 Uiso 0.448(13) 1 calc GR . P A 2
H19B H 0.355425 0.906628 0.350163 0.087 Uiso 0.448(13) 1 calc GR . P A 2
H19C H 0.390863 0.833337 0.342770 0.087 Uiso 0.448(13) 1 calc GR . P A 2
C20 C 0.38237(6) 0.63398(18) 0.43219(11) 0.0217(4) Uani 1 1 d D . . . .
H20A H 0.364171 0.567654 0.433980 0.026 Uiso 1 1 calc R . . . .
H20B H 0.376236 0.649188 0.376414 0.026 Uiso 1 1 calc R . . . .
C21 C 0.42359(7) 0.5836(3) 0.47240(18) 0.0514(8) Uani 1 1 d D U . . .
H21A H 0.429806 0.564968 0.527301 0.077 Uiso 1 1 calc GR . . . .
H21B H 0.441957 0.647262 0.469875 0.077 Uiso 1 1 calc GR . . . .
H21C H 0.425823 0.505711 0.446188 0.077 Uiso 1 1 calc GR . . . .
C22 C 0.38310(7) 0.7396(2) 0.55170(11) 0.0287(5) Uani 1 1 d D . . . .
H22A H 0.411253 0.719026 0.581349 0.034 Uiso 1 1 calc R . . . .
H22B H 0.378295 0.821563 0.571723 0.034 Uiso 1 1 calc R . . . .
C23 C 0.35923(13) 0.6380(3) 0.5678(2) 0.0766(13) Uani 1 1 d D U . . .
H23A H 0.365259 0.637901 0.623664 0.115 Uiso 1 1 calc GR . . . .
H23B H 0.365686 0.554982 0.553007 0.115 Uiso 1 1 calc GR . . . .
H23C H 0.331254 0.655344 0.537085 0.115 Uiso 1 1 calc GR . . . .
C24 C 0.33474(19) 0.8072(8) 0.4107(4) 0.0408(19) Uani 0.488(14) 1 d D U P A 2
H24A H 0.334219 0.816163 0.358029 0.049 Uiso 0.488(14) 1 calc R . P A 2
H24B H 0.314342 0.744752 0.406546 0.049 Uiso 0.488(14) 1 calc R . P A 2
C25 C 0.3245(3) 0.9337(8) 0.4347(5) 0.056(2) Uani 0.488(14) 1 d D U P A 2
H25A H 0.325823 0.926859 0.487573 0.084 Uiso 0.488(14) 1 calc GR . P A 2
H25B H 0.297921 0.958096 0.397904 0.084 Uiso 0.488(14) 1 calc GR . P A 2
H25C H 0.343162 0.998202 0.434392 0.084 Uiso 0.488(14) 1 calc GR . P A 2
C24A C 0.32985(11) 0.7688(8) 0.4248(4) 0.0318(16) Uani 0.512(14) 1 d D U P A 1
H24C H 0.322032 0.775032 0.367780 0.038 Uiso 0.512(14) 1 calc R . P A 1
H24D H 0.317977 0.690381 0.434051 0.038 Uiso 0.512(14) 1 calc R . P A 1
C25A C 0.3127(2) 0.8813(9) 0.4495(4) 0.0427(17) Uani 0.512(14) 1 d D U P A 1
H25D H 0.317645 0.871723 0.504547 0.064 Uiso 0.512(14) 1 calc GR . P A 1
H25E H 0.284434 0.885383 0.416842 0.064 Uiso 0.512(14) 1 calc GR . P A 1
H25F H 0.325102 0.959639 0.443101 0.064 Uiso 0.512(14) 1 calc GR . P A 1
C18A C 0.4030(5) 0.8596(17) 0.4701(10) 0.050(2) Uani 0.552(13) 1 d D U P A 2
H18C H 0.430241 0.827543 0.489883 0.061 Uiso 0.552(13) 1 calc R . P A 2
H18D H 0.402072 0.932015 0.502695 0.061 Uiso 0.552(13) 1 calc R . P A 2
C19A C 0.4079(4) 0.8913(7) 0.3941(5) 0.061(2) Uani 0.552(13) 1 d D U P A 1
H19D H 0.429270 0.953376 0.410676 0.092 Uiso 0.552(13) 1 calc GR . P A 1
H19E H 0.384640 0.926812 0.351065 0.092 Uiso 0.552(13) 1 calc GR . P A 1
H19F H 0.415930 0.813622 0.376393 0.092 Uiso 0.552(13) 1 calc GR . P A 1

loop_
_atom_site_aniso_label
_atom_site_aniso_U_11
_atom_site_aniso_U_22
_atom_site_aniso_U_33
_atom_site_aniso_U_23
_atom_site_aniso_U_13
_atom_site_aniso_U_12
Cu1 0.01095(11) 0.02223(12) 0.02031(12) -0.00139(9) 0.00465(9) -0.00014(8)
Cu2 0.01123(11) 0.02636(13) 0.02326(13) -0.00726(10) 0.00491(9) 0.00140(9)
F1 0.0303(7) 0.1055(15) 0.0286(7) 0.0196(8) 0.0173(6) 0.0085(8)
F2 0.0243(6) 0.0407(8) 0.0410(8) 0.0043(6) 0.0155(6) 0.0053(6)
F3 0.0216(6) 0.0449(8) 0.0503(9) 0.0075(7) 0.0160(6) -0.0062(6)
F4 0.0218(8) 0.183(2) 0.0361(9) 0.0522(12) 0.0029(7) 0.0093(11)
F5 0.0283(8) 0.0858(15) 0.0960(15) 0.0349(12) 0.0158(9) 0.0292(9)
F6 0.0192(7) 0.1055(15) 0.0311(8) 0.0069(8) 0.0054(6) -0.0145(8)
F7 0.0327(7) 0.0291(7) 0.0579(9) 0.0186(6) 0.0232(7) 0.0088(6)
F8 0.0193(6) 0.0446(8) 0.0337(7) -0.0021(6) 0.0023(5) 0.0041(6)
F9 0.0292(6) 0.0342(7) 0.0418(8) 0.0054(6) 0.0250(6) 0.0076(5)
F10 0.0301(9) 0.1203(19) 0.147(2) 0.0934(17) 0.0365(11) 0.0030(10)
F11 0.0175(6) 0.0625(11) 0.0630(11) 0.0147(8) 0.0078(7) -0.0077(7)
F12 0.0293(8) 0.155(2) 0.0572(11) 0.0226(12) 0.0325(8) 0.0213(11)
F13 0.0276(7) 0.0463(9) 0.0424(8) -0.0222(7) 0.0082(6) -0.0140(6)
F14 0.0301(7) 0.0623(10) 0.0449(9) -0.0128(7) 0.0221(7) -0.0200(7)
F15 0.0218(6) 0.0427(8) 0.0455(9) 0.0028(7) -0.0002(6) 0.0018(6)
F16 0.0381(9) 0.0755(13) 0.1348(19) -0.0804(14) 0.0351(11) -0.0087(9)
F17 0.0279(7) 0.0648(10) 0.0457(8) 0.0144(8) 0.0215(6) -0.0021(7)
F18 0.0297(7) 0.0544(10) 0.0477(9) 0.0232(7) 0.0120(7) 0.0186(7)
O1 0.0149(7) 0.0415(10) 0.0394(9) 0.0045(7) 0.0085(6) -0.0002(6)
O2 0.0158(8) 0.0740(14) 0.0601(13) -0.0294(11) 0.0101(8) 0.0044(8)
N1 0.0137(7) 0.0208(8) 0.0215(8) 0.0023(6) 0.0046(6) 0.0006(6)
N2 0.0131(7) 0.0222(8) 0.0246(9) 0.0015(7) 0.0041(6) 0.0002(6)
N3 0.0127(7) 0.0236(8) 0.0188(8) -0.0022(6) 0.0076(6) -0.0007(6)
N4 0.0128(7) 0.0311(9) 0.0215(8) 0.0008(7) 0.0079(6) -0.0001(7)
N5 0.0153(8) 0.0248(9) 0.0248(9) -0.0047(7) 0.0053(7) -0.0009(6)
N6 0.0156(7) 0.0217(8) 0.0202(8) -0.0023(6) 0.0059(6) 0.0008(6)
C1 0.0180(9) 0.0341(12) 0.0243(10) 0.0101(9) 0.0087(8) 0.0006(8)
C2 0.0219(11) 0.077(2) 0.0240(11) 0.0216(12) 0.0070(9) 0.0022(11)
C3 0.0151(9) 0.0456(14) 0.0278(11) 0.0149(10) 0.0038(8) 0.0014(9)
C4 0.0206(10) 0.0463(14) 0.0239(11) 0.0107(10) 0.0098(8) -0.0002(9)
C5 0.0174(11) 0.092(2) 0.0343(14) 0.0288(15) 0.0032(10) 0.0059(13)
C6 0.0176(9) 0.0257(10) 0.0204(9) 0.0015(8) 0.0091(8) 0.0003(8)
C7 0.0227(10) 0.0387(13) 0.0376(13) 0.0149(10) 0.0137(9) -0.0024(9)
C8 0.0182(10) 0.0448(14) 0.0346(12) 0.0121(10) 0.0135(9) -0.0008(9)
C9 0.0212(9) 0.0239(10) 0.0302(11) 0.0041(8) 0.0132(8) 0.0029(8)
C10 0.0200(12) 0.084(2) 0.0638(19) 0.0396(17) 0.0197(12) 0.0008(13)
C11 0.0201(9) 0.0199(9) 0.0197(9) 0.0000(7) 0.0067(8) -0.0052(7)
C12 0.0271(10) 0.0180(9) 0.0216(10) -0.0030(7) 0.0109(8) -0.0050(8)
C13 0.0226(9) 0.0163(9) 0.0190(9) 0.0015(7) 0.0104(8) -0.0003(7)
C14 0.0231(10) 0.0301(11) 0.0278(11) -0.0060(9) 0.0082(9) -0.0078(9)
C15 0.0271(10) 0.0225(10) 0.0329(11) -0.0067(9) 0.0144(9) 0.0004(8)
C16 0.0183(9) 0.0249(10) 0.0230(10) 0.0015(8) 0.0067(8) -0.0024(8)
C17 0.0182(10) 0.0445(14) 0.0356(12) -0.0184(11) 0.0072(9) 0.0028(9)
N7 0.0288(9) 0.0200(8) 0.0165(8) -0.0012(6) 0.0059(7) 0.0042(7)
C18 0.113(5) 0.023(3) 0.049(6) -0.010(4) 0.054(4) -0.020(4)
C19 0.111(6) 0.036(3) 0.049(4) 0.002(3) 0.056(5) -0.017(4)
C20 0.0278(10) 0.0174(9) 0.0203(9) -0.0038(7) 0.0106(8) -0.0021(8)
C21 0.0337(13) 0.0491(16) 0.0594(18) -0.0295(14) 0.0085(13) 0.0095(12)
C22 0.0359(12) 0.0314(12) 0.0162(10) -0.0040(8) 0.0085(9) 0.0009(9)
C23 0.138(4) 0.066(2) 0.058(2) -0.0226(17) 0.072(2) -0.045(2)
C24 0.047(3) 0.031(3) 0.019(3) 0.000(2) -0.010(2) 0.019(2)
C25 0.051(4) 0.037(4) 0.044(3) -0.012(3) -0.013(3) 0.024(3)
C24A 0.032(2) 0.037(4) 0.015(2) 0.000(2) -0.0007(17) 0.021(2)
C25A 0.039(3) 0.043(4) 0.032(3) -0.009(2) 0.002(2) 0.020(3)
C18A 0.108(4) 0.021(3) 0.039(5) -0.010(3) 0.048(4) -0.025(3)
C19A 0.111(5) 0.034(3) 0.050(4) -0.004(2) 0.044(4) -0.027(4)

loop_
_atom_type_symbol
_atom_type_description
_atom_type_scat_dispersion_real
_atom_type_scat_dispersion_imag
_atom_type_scat_source
C C 0.0033 0.0016 'International Tables Vol C Tables 4.2.6.8 and 6.1.1.4'
H H 0.0000 0.0000 'International Tables Vol C Tables 4.2.6.8 and 6.1.1.4'
Cu Cu 0.3201 1.2651 'International Tables Vol C Tables 4.2.6.8 and 6.1.1.4'
F F 0.0171 0.0103 'International Tables Vol C Tables 4.2.6.8 and 6.1.1.4'
N N 0.0061 0.0033 'International Tables Vol C Tables 4.2.6.8 and 6.1.1.4'
O O 0.0106 0.0060 'International Tables Vol C Tables 4.2.6.8 and 6.1.1.4'

loop_
_geom_angle_atom_site_label_1
_geom_angle_atom_site_label_2
_geom_angle_atom_site_label_3
_geom_angle
N1 Cu1 N5 100.98(7)
N3 Cu1 N1 97.85(6)
N3 Cu1 N5 97.94(7)
C16 Cu1 N1 118.27(8)
C16 Cu1 N3 118.40(8)
C16 Cu1 N5 119.24(8)
N2 Cu2 N4 99.67(7)
N6 Cu2 N2 98.45(7)
N6 Cu2 N4 98.35(7)
C17 Cu2 N2 119.03(9)
C17 Cu2 N4 118.11(10)
C17 Cu2 N6 119.06(9)
N2 N1 Cu1 119.20(13)
C1 N1 Cu1 133.24(13)
C1 N1 N2 107.54(16)
N1 N2 Cu2 118.02(12)
C3 N2 Cu2 134.01(14)
C3 N2 N1 107.43(17)
N4 N3 Cu1 117.91(13)
C6 N3 Cu1 134.29(13)
C6 N3 N4 107.66(16)
N3 N4 Cu2 119.34(13)
C8 N4 Cu2 133.36(14)
C8 N4 N3 107.24(17)
N6 N5 Cu1 118.14(12)
C11 N5 Cu1 134.40(14)
C11 N5 N6 107.41(16)
N5 N6 Cu2 119.10(12)
C13 N6 Cu2 133.29(13)
C13 N6 N5 107.55(16)
N1 C1 C2 110.90(19)
N1 C1 C4 121.36(18)
C2 C1 C4 127.7(2)
C1 C2 H2 128.6
C3 C2 C1 102.9(2)
C3 C2 H2 128.6
N2 C3 C2 111.24(19)
N2 C3 C5 121.0(2)
C2 C3 C5 127.8(2)
F1 C4 F2 106.8(2)
F1 C4 C1 110.87(18)
F2 C4 C1 112.48(18)
F3 C4 F1 107.18(18)
F3 C4 F2 105.89(17)
F3 C4 C1 113.3(2)
F4 C5 F5 108.3(3)
F4 C5 F6 106.2(2)
F4 C5 C3 111.2(2)
F5 C5 C3 112.5(3)
F6 C5 F5 105.4(2)
F6 C5 C3 112.9(2)
N3 C6 C7 110.98(18)
N3 C6 C9 121.06(17)
C7 C6 C9 128.0(2)
C6 C7 H7 128.6
C8 C7 C6 102.7(2)
C8 C7 H7 128.6
N4 C8 C7 111.42(18)
N4 C8 C10 120.3(2)
C7 C8 C10 128.1(2)
F7 C9 F8 107.28(18)
F7 C9 F9 107.02(17)
F7 C9 C6 111.19(17)
F8 C9 F9 105.98(17)
F8 C9 C6 113.04(17)
F9 C9 C6 111.96(17)
F10 C10 F11 107.3(3)
F10 C10 F12 107.9(3)
F10 C10 C8 110.5(2)
F11 C10 F12 106.3(2)
F11 C10 C8 112.9(2)
F12 C10 C8 111.6(3)
N5 C11 C12 111.15(17)
N5 C11 C14 121.20(18)
C12 C11 C14 127.62(19)
C11 C12 H12 128.6
C11 C12 C13 102.84(17)
C13 C12 H12 128.6
N6 C13 C12 111.06(17)
N6 C13 C15 120.35(17)
C12 C13 C15 128.58(19)
F13 C14 F14 107.50(18)
F13 C14 F15 106.91(18)
F13 C14 C11 110.86(18)
F14 C14 F15 105.51(19)
F14 C14 C11 113.35(18)
F15 C14 C11 112.31(18)
F16 C15 F17 107.2(2)
F16 C15 F18 107.1(2)
F16 C15 C13 110.35(18)
F17 C15 C13 112.81(18)
F18 C15 F17 105.13(18)
F18 C15 C13 113.81(18)
O1 C16 Cu1 178.7(2)
O2 C17 Cu2 179.4(2)
C18 N7 C20 109.9(12)
C18 N7 C24A 117.8(11)
C20 N7 C24A 103.5(3)
C22 N7 C18 109.7(9)
C22 N7 C20 111.49(15)
C22 N7 C24 118.6(4)
C22 N7 C24A 104.3(3)
C22 N7 C18A 101.7(6)
C24 N7 C20 108.9(3)
C24 N7 C18A 104.2(9)
C18A N7 C20 111.4(9)
N7 C18 H18A 105.0
N7 C18 H18B 105.0
H18A C18 H18B 105.8
C19A C18 N7 129.3(16)
C19A C18 H18A 105.0
C19A C18 H18B 105.0
H19A C19 H19B 109.5
H19A C19 H19C 109.5
H19B C19 H19C 109.5
C18A C19 H19A 109.5
C18A C19 H19B 109.5
C18A C19 H19C 109.5
N7 C20 H20A 108.4
N7 C20 H20B 108.4
H20A C20 H20B 107.5
C21 C20 N7 115.55(17)
C21 C20 H20A 108.4
C21 C20 H20B 108.4
C20 C21 H21A 109.5
C20 C21 H21B 109.5
C20 C21 H21C 109.5
H21A C21 H21B 109.5
H21A C21 H21C 109.5
H21B C21 H21C 109.5
N7 C22 H22A 108.6
N7 C22 H22B 108.6
H22A C22 H22B 107.6
C23 C22 N7 114.6(2)
C23 C22 H22A 108.6
C23 C22 H22B 108.6
C22 C23 H23A 109.5
C22 C23 H23B 109.5
C22 C23 H23C 109.5
H23A C23 H23B 109.5
H23A C23 H23C 109.5
H23B C23 H23C 109.5
N7 C24 H24A 108.7
N7 C24 H24B 108.7
H24A C24 H24B 107.6
C25 C24 N7 114.3(5)
C25 C24 H24A 108.7
C25 C24 H24B 108.7
C24 C25 H25A 109.5
C24 C25 H25B 109.5
C24 C25 H25C 109.5
H25A C25 H25B 109.5
H25A C25 H25C 109.5
H25B C25 H25C 109.5
N7 C24A H24C 108.3
N7 C24A H24D 108.3
H24C C24A H24D 107.4
C25A C24A N7 115.7(4)
C25A C24A H24C 108.3
C25A C24A H24D 108.3
C24A C25A H25D 109.5
C24A C25A H25E 109.5
C24A C25A H25F 109.5
H25D C25A H25E 109.5
H25D C25A H25F 109.5
H25E C25A H25F 109.5
N7 C18A C19 99.4(8)
N7 C18A H18C 111.9
N7 C18A H18D 111.9
C19 C18A H18C 111.9
C19 C18A H18D 111.9
H18C C18A H18D 109.6
C18 C19A H19D 109.5
C18 C19A H19E 109.5
C18 C19A H19F 109.5
H19D C19A H19E 109.5
H19D C19A H19F 109.5
H19E C19A H19F 109.5

loop_
_geom_bond_atom_site_label_1
_geom_bond_atom_site_label_2
_geom_bond_distance
Cu1 N1 2.0452(16)
Cu1 N3 2.0410(16)
Cu1 N5 2.0468(17)
Cu1 C16 1.813(2)
Cu2 N2 2.0391(18)
Cu2 N4 2.0492(18)
Cu2 N6 2.0379(16)
Cu2 C17 1.814(2)
F1 C4 1.337(3)
F2 C4 1.342(3)
F3 C4 1.336(3)
F4 C5 1.331(3)
F5 C5 1.342(4)
F6 C5 1.339(3)
F7 C9 1.334(2)
F8 C9 1.336(3)
F9 C9 1.345(2)
F10 C10 1.333(4)
F11 C10 1.334(3)
F12 C10 1.348(4)
F13 C14 1.333(3)
F14 C14 1.337(3)
F15 C14 1.344(3)
F16 C15 1.323(3)
F17 C15 1.333(3)
F18 C15 1.327(3)
O1 C16 1.125(2)
O2 C17 1.127(3)
N1 N2 1.358(2)
N1 C1 1.342(3)
N2 C3 1.339(3)
N3 N4 1.358(2)
N3 C6 1.342(3)
N4 C8 1.343(3)
N5 N6 1.358(2)
N5 C11 1.342(3)
N6 C13 1.339(3)
C1 C2 1.385(3)
C1 C4 1.486(3)
C2 H2 0.9500
C2 C3 1.382(3)
C3 C5 1.489(3)
C6 C7 1.388(3)
C6 C9 1.485(3)
C7 H7 0.9500
C7 C8 1.382(3)
C8 C10 1.492(3)
C11 C12 1.381(3)
C11 C14 1.488(3)
C12 H12 0.9500
C12 C13 1.386(3)
C13 C15 1.483(3)
N7 C18 1.517(4)
N7 C20 1.519(2)
N7 C22 1.512(2)
N7 C24 1.516(3)
N7 C24A 1.528(3)
N7 C18A 1.518(3)
C18 H18A 0.9900
C18 H18B 0.9900
C18 C19A 1.40(2)
C19 H19A 0.9800
C19 H19B 0.9800
C19 H19C 0.9800
C19 C18A 1.74(2)
C20 H20A 0.9900
C20 H20B 0.9900
C20 C21 1.506(3)
C21 H21A 0.9800
C21 H21B 0.9800
C21 H21C 0.9800
C22 H22A 0.9900
C22 H22B 0.9900
C22 C23 1.510(3)
C23 H23A 0.9800
C23 H23B 0.9800
C23 H23C 0.9800
C24 H24A 0.9900
C24 H24B 0.9900
C24 C25 1.510(4)
C25 H25A 0.9800
C25 H25B 0.9800
C25 H25C 0.9800
C24A H24C 0.9900
C24A H24D 0.9900
C24A C25A 1.515(4)
C25A H25D 0.9800
C25A H25E 0.9800
C25A H25F 0.9800
C18A H18C 0.9900
C18A H18D 0.9900
C19A H19D 0.9800
C19A H19E 0.9800
C19A H19F 0.9800

loop_
_geom_torsion_atom_site_label_1
_geom_torsion_atom_site_label_2
_geom_torsion_atom_site_label_3
_geom_torsion_atom_site_label_4
_geom_torsion
Cu1 N1 N2 Cu2 5.64(19)
Cu1 N1 N2 C3 178.34(15)
Cu1 N1 C1 C2 -177.78(18)
Cu1 N1 C1 C4 0.8(3)
Cu1 N3 N4 Cu2 -1.31(18)
Cu1 N3 N4 C8 176.30(14)
Cu1 N3 C6 C7 -175.57(16)
Cu1 N3 C6 C9 3.5(3)
Cu1 N5 N6 Cu2 -4.93(19)
Cu1 N5 N6 C13 177.41(13)
Cu1 N5 C11 C12 -177.00(15)
Cu1 N5 C11 C14 4.8(3)
Cu2 N2 C3 C2 170.83(19)
Cu2 N2 C3 C5 -9.4(4)
Cu2 N4 C8 C7 177.24(17)
Cu2 N4 C8 C10 1.5(4)
Cu2 N6 C13 C12 -176.75(14)
Cu2 N6 C13 C15 2.0(3)
N1 N2 C3 C2 -0.2(3)
N1 N2 C3 C5 179.5(2)
N1 C1 C2 C3 -0.4(3)
N1 C1 C4 F1 179.0(2)
N1 C1 C4 F2 -61.5(3)
N1 C1 C4 F3 58.5(3)
N2 N1 C1 C2 0.3(3)
N2 N1 C1 C4 178.9(2)
N2 C3 C5 F4 178.9(3)
N2 C3 C5 F5 -59.4(3)
N2 C3 C5 F6 59.6(4)
N3 N4 C8 C7 0.1(3)
N3 N4 C8 C10 -175.6(2)
N3 C6 C7 C8 0.3(3)
N3 C6 C9 F7 172.65(18)
N3 C6 C9 F8 -66.6(2)
N3 C6 C9 F9 53.0(3)
N4 N3 C6 C7 -0.2(2)
N4 N3 C6 C9 178.83(18)
N4 C8 C10 F10 -178.6(3)
N4 C8 C10 F11 -58.4(4)
N4 C8 C10 F12 61.3(3)
N5 N6 C13 C12 0.5(2)
N5 N6 C13 C15 179.19(18)
N5 C11 C12 C13 -0.2(2)
N5 C11 C14 F13 178.38(19)
N5 C11 C14 F14 -60.6(3)
N5 C11 C14 F15 58.9(3)
N6 N5 C11 C12 0.5(2)
N6 N5 C11 C14 -177.70(18)
N6 C13 C15 F16 177.4(2)
N6 C13 C15 F17 -62.7(3)
N6 C13 C15 F18 56.9(3)
C1 N1 N2 Cu2 -172.77(14)
C1 N1 N2 C3 -0.1(2)
C1 C2 C3 N2 0.4(3)
C1 C2 C3 C5 -179.4(3)
C2 C1 C4 F1 -2.7(4)
C2 C1 C4 F2 116.8(3)
C2 C1 C4 F3 -123.2(3)
C2 C3 C5 F4 -1.4(5)
C2 C3 C5 F5 120.3(3)
C2 C3 C5 F6 -120.7(3)
C4 C1 C2 C3 -178.9(2)
C6 N3 N4 Cu2 -177.54(13)
C6 N3 N4 C8 0.1(2)
C6 C7 C8 N4 -0.2(3)
C6 C7 C8 C10 175.1(3)
C7 C6 C9 F7 -8.5(3)
C7 C6 C9 F8 112.3(3)
C7 C6 C9 F9 -128.1(2)
C7 C8 C10 F10 6.5(5)
C7 C8 C10 F11 126.6(3)
C7 C8 C10 F12 -113.6(3)
C9 C6 C7 C8 -178.7(2)
C11 N5 N6 Cu2 177.08(13)
C11 N5 N6 C13 -0.6(2)
C11 C12 C13 N6 -0.1(2)
C11 C12 C13 C15 -178.7(2)
C12 C11 C14 F13 0.5(3)
C12 C11 C14 F14 121.5(2)
C12 C11 C14 F15 -119.0(2)
C12 C13 C15 F16 -4.1(3)
C12 C13 C15 F17 115.8(2)
C12 C13 C15 F18 -124.6(2)
C14 C11 C12 C13 177.8(2)
C18 N7 C20 C21 63.6(10)
C18 N7 C22 C23 177.9(13)
C18 N7 C24A C25A -60.7(13)
C20 N7 C18 C19A 40(3)
C20 N7 C22 C23 -60.0(3)
C20 N7 C24 C25 -175.7(6)
C20 N7 C24A C25A 177.8(5)
C20 N7 C18A C19 74.5(12)
C22 N7 C18 C19A 163(2)
C22 N7 C20 C21 -58.3(3)
C22 N7 C24 C25 55.4(8)
C22 N7 C24A C25A 61.1(6)
C22 N7 C18A C19 -166.6(9)
C24 N7 C20 C21 169.0(5)
C24 N7 C22 C23 67.7(5)
C24 N7 C18A C19 -42.8(13)
C24A N7 C18 C19A -78(3)
C24A N7 C20 C21 -169.7(4)
C24A N7 C22 C23 51.0(4)
C18A N7 C20 C21 54.6(7)
C18A N7 C22 C23 -178.9(10)
C18A N7 C24 C25 -56.7(11)
